data_2017509
loop_
_publ_author_name
'Ku\'s, Piotr'
'Borek, Jerzy'
'Jones, Peter G.'

_publ_section_title
;
 Two concomitant polymorphs of
 <i>N</i>,<i>N</i>'-bis[4-(diethylamino)phenyl]terephthaldiamide
;
_journal_coeditor_code GD3326
_journal_issue 2
_journal_name_full 'Acta Crystallographica Section C'
_journal_page_first o93
_journal_page_last o96
_journal_paper_doi 10.1107/S0108270110001952
_journal_volume 66
_journal_year 2010
_chemical_formula_iupac 'C28 H34 N4 O2'
_chemical_formula_moiety 'C28 H34 N4 O2'
_chemical_formula_sum 'C28 H34 N4 O2'
_chemical_formula_weight 458.59
_chemical_name_systematic
;
<i>N</i>,<i>N</i>'-bis[4-(diethylamino)phenyl]terephthaldiamide
;
_space_group_IT_number 2
_symmetry_cell_setting triclinic
_symmetry_space_group_name_Hall '-P 1'
_symmetry_space_group_name_H-M 'P -1'
_atom_sites_solution_hydrogens geom
_atom_sites_solution_primary direct
_atom_sites_solution_secondary difmap
_audit_creation_method SHELXL-97
_cell_angle_alpha 100.54(2)
_cell_angle_beta 93.90(2)
_cell_angle_gamma 103.53(2)
_cell_formula_units_Z 1
_cell_length_a 5.1100(9)
_cell_length_b 9.946(3)
_cell_length_c 12.107(3)
_cell_measurement_reflns_used 3618
_cell_measurement_temperature 100(2)
_cell_measurement_theta_max 70.9610
_cell_measurement_theta_min 3.7370
_cell_volume 584.2(3)
_computing_cell_refinement
;
CrysAlis RED (Oxford Diffraction, 2008)
;
_computing_data_collection
;
CrysAlis CCD (Oxford Diffraction, 2008)
;
_computing_data_reduction
;
CrysAlis RED (Oxford Diffraction, 2008)
;
_computing_molecular_graphics 'XP (Siemens, 1994)'
_computing_publication_material 'SHELXL97 (Sheldrick, 2008)'
_computing_structure_refinement 'SHELXL97 (Sheldrick, 2008)'
_computing_structure_solution 'SHELXS97 (Sheldrick, 2008)'
_diffrn_ambient_temperature 100(2)
_diffrn_detector_area_resol_mean 8.3648
_diffrn_measured_fraction_theta_full 0.932
_diffrn_measured_fraction_theta_max 0.874
_diffrn_measurement_device_type 'Oxford Diffraction Xcalibur Nova O'
_diffrn_measurement_method \w-scan
_diffrn_radiation_monochromator mirror
_diffrn_radiation_source 'Nova (Cu) X-ray Source'
_diffrn_radiation_type CuK\a
_diffrn_radiation_wavelength 1.54184
_diffrn_reflns_av_R_equivalents 0.0000
_diffrn_reflns_av_sigmaI/netI 0.0144
_diffrn_reflns_limit_h_max 6
_diffrn_reflns_limit_h_min -6
_diffrn_reflns_limit_k_max 11
_diffrn_reflns_limit_k_min -11
_diffrn_reflns_limit_l_max 14
_diffrn_reflns_limit_l_min -14
_diffrn_reflns_number 4870
_diffrn_reflns_theta_full 67.50
_diffrn_reflns_theta_max 72.56
_diffrn_reflns_theta_min 3.74
_exptl_absorpt_coefficient_mu 0.657
_exptl_absorpt_correction_T_max 1.000
_exptl_absorpt_correction_T_min 0.647
_exptl_absorpt_correction_type multi-scan
_exptl_absorpt_process_details
;
(CrysAlis RED; Oxford Diffraction, 2008)
;
_exptl_crystal_colour yellow
_exptl_crystal_density_diffrn 1.303
_exptl_crystal_description plate
_exptl_crystal_F_000 246
_exptl_crystal_size_max 0.35
_exptl_crystal_size_mid 0.30
_exptl_crystal_size_min 0.08
_refine_diff_density_max 0.238
_refine_diff_density_min -0.185
_refine_ls_extinction_method none
_refine_ls_goodness_of_fit_ref 1.117
_refine_ls_hydrogen_treatment mixed
_refine_ls_matrix_type full
_refine_ls_number_parameters 164
_refine_ls_number_reflns 4870
_refine_ls_number_restraints 0
_refine_ls_restrained_S_all 1.117
_refine_ls_R_factor_all 0.0569
_refine_ls_R_factor_gt 0.0529
_refine_ls_shift/su_max 0.000
_refine_ls_shift/su_mean 0.000
_refine_ls_structure_factor_coef Fsqd
_refine_ls_weighting_details 'calc w=1/[\s^2^(Fo^2^)+(0.1021P)^2^+0.1859P] where P=(Fo^2^+2Fc^2^)/3'
_refine_ls_weighting_scheme calc
_refine_ls_wR_factor_gt 0.1566
_refine_ls_wR_factor_ref 0.1615
_reflns_number_gt 4407
_reflns_number_total 4870
_reflns_threshold_expression I>2\s(I)
_cod_data_source_file gd3326.cif
_cod_data_source_block It
_cod_database_code 2017509
_cod_database_fobs_code 2017509

loop_
_symmetry_equiv_pos_as_xyz
'x, y, z'
'-x, -y, -z'

loop_
_atom_site_type_symbol
_atom_site_label
_atom_site_fract_x
_atom_site_fract_y
_atom_site_fract_z
_atom_site_U_iso_or_equiv
_atom_site_adp_type
_atom_site_calc_flag
_atom_site_refinement_flags
_atom_site_occupancy
_atom_site_disorder_assembly
_atom_site_disorder_group
C C1 0.5038(2) 0.88397(12) 0.54926(10) 0.0251(3) Uani d . 1 . .
C C2 0.2791(2) 0.88202(13) 0.47505(10) 0.0258(3) Uani d . 1 . .
H H2 0.1287 0.8017 0.4580 0.031 Uiso calc R 1 . .
C C3 0.7222(2) 1.00224(13) 0.57320(10) 0.0268(3) Uani d . 1 . .
H H3 0.8746 1.0037 0.6234 0.032 Uiso calc R 1 . .
C C4 0.5222(2) 0.76179(12) 0.60342(10) 0.0255(3) Uani d . 1 . .
C C5 0.2607(2) 0.56035(12) 0.67321(10) 0.0259(3) Uani d . 1 . .
C C6 0.4141(2) 0.46253(12) 0.64875(10) 0.0266(3) Uani d . 1 . .
H H6 0.5392 0.4733 0.5945 0.032 Uiso calc R 1 . .
C C7 0.3865(2) 0.34990(13) 0.70258(10) 0.0267(3) Uani d . 1 . .
H H7 0.4953 0.2852 0.6850 0.032 Uiso calc R 1 . .
C C8 0.2031(2) 0.32801(12) 0.78224(10) 0.0256(3) Uani d . 1 . .
C C9 0.0475(3) 0.42747(13) 0.80512(11) 0.0293(3) Uani d . 1 . .
H H9 -0.0804 0.4164 0.8582 0.035 Uiso calc R 1 . .
C C10 0.0773(3) 0.54081(13) 0.75183(11) 0.0295(3) Uani d . 1 . .
H H10 -0.0297 0.6065 0.7693 0.035 Uiso calc R 1 . .
C C11 0.3357(3) 0.11204(13) 0.80000(11) 0.0292(3) Uani d . 1 . .
H H11A 0.5265 0.1602 0.8296 0.035 Uiso calc R 1 . .
H H11B 0.3242 0.0892 0.7164 0.035 Uiso calc R 1 . .
C C12 0.2560(3) -0.02507(14) 0.84292(12) 0.0378(3) Uani d . 1 . .
H H12A 0.2880 -0.0044 0.9257 0.057 Uiso calc R 1 . .
H H12B 0.3651 -0.0888 0.8120 0.057 Uiso calc R 1 . .
H H12C 0.0636 -0.0701 0.8186 0.057 Uiso calc R 1 . .
C C13 0.1203(3) 0.23087(14) 0.95289(11) 0.0324(3) Uani d . 1 . .
H H13A 0.0311 0.1386 0.9700 0.039 Uiso calc R 1 . .
H H13B -0.0054 0.2928 0.9657 0.039 Uiso calc R 1 . .
C C14 0.3763(3) 0.29584(15) 1.03466(12) 0.0375(3) Uani d . 1 . .
H H14A 0.4973 0.2322 1.0265 0.056 Uiso calc R 1 . .
H H14B 0.3291 0.3104 1.1123 0.056 Uiso calc R 1 . .
H H14C 0.4679 0.3868 1.0180 0.056 Uiso calc R 1 . .
N N1 0.2843(2) 0.67814(11) 0.61977(9) 0.0261(3) Uani d . 1 . .
H H01 0.139(4) 0.7019(17) 0.6137(13) 0.033(4) Uiso d . 1 . .
N N2 0.1648(2) 0.20924(11) 0.83312(9) 0.0273(3) Uani d . 1 . .
O O1 0.74457(17) 0.74183(9) 0.63127(8) 0.0296(2) Uani d . 1 . .

loop_
_atom_site_aniso_label
_atom_site_aniso_U_11
_atom_site_aniso_U_22
_atom_site_aniso_U_33
_atom_site_aniso_U_12
_atom_site_aniso_U_13
_atom_site_aniso_U_23
C1 0.0222(7) 0.0273(6) 0.0302(6) 0.0123(5) 0.0071(5) 0.0075(5)
C2 0.0204(7) 0.0259(6) 0.0335(7) 0.0092(5) 0.0042(5) 0.0076(5)
C3 0.0200(7) 0.0319(6) 0.0316(6) 0.0117(5) 0.0024(5) 0.0080(5)
C4 0.0241(7) 0.0257(6) 0.0296(6) 0.0120(5) 0.0036(5) 0.0054(5)
C5 0.0206(7) 0.0264(6) 0.0320(6) 0.0074(5) 0.0000(5) 0.0084(5)
C6 0.0244(7) 0.0272(6) 0.0300(6) 0.0095(5) 0.0040(5) 0.0064(5)
C7 0.0235(7) 0.0261(6) 0.0330(6) 0.0116(5) 0.0019(5) 0.0055(5)
C8 0.0200(7) 0.0260(6) 0.0305(6) 0.0062(5) -0.0017(5) 0.0061(5)
C9 0.0227(7) 0.0326(6) 0.0361(7) 0.0099(5) 0.0074(5) 0.0105(5)
C10 0.0232(7) 0.0293(6) 0.0399(7) 0.0126(5) 0.0054(5) 0.0086(5)
C11 0.0302(7) 0.0256(6) 0.0332(7) 0.0101(5) 0.0019(5) 0.0065(5)
C12 0.0466(9) 0.0281(6) 0.0399(8) 0.0102(6) 0.0019(6) 0.0100(5)
C13 0.0293(8) 0.0372(7) 0.0392(7) 0.0158(6) 0.0107(5) 0.0172(6)
C14 0.0416(9) 0.0399(7) 0.0348(7) 0.0187(6) 0.0036(6) 0.0065(6)
N1 0.0194(6) 0.0274(5) 0.0367(6) 0.0120(5) 0.0037(4) 0.0115(4)
N2 0.0247(6) 0.0265(5) 0.0335(6) 0.0085(4) 0.0037(4) 0.0106(4)
O1 0.0207(5) 0.0307(4) 0.0428(5) 0.0122(4) 0.0041(4) 0.0136(4)

loop_
_atom_type_symbol
_atom_type_description
_atom_type_scat_dispersion_real
_atom_type_scat_dispersion_imag
_atom_type_scat_source
C C 0.0181 0.0091 'International Tables Vol C Tables 4.2.6.8 and 6.1.1.4'
H H 0.0000 0.0000 'International Tables Vol C Tables 4.2.6.8 and 6.1.1.4'
N N 0.0311 0.0180 'International Tables Vol C Tables 4.2.6.8 and 6.1.1.4'
O O 0.0492 0.0322 'International Tables Vol C Tables 4.2.6.8 and 6.1.1.4'

loop_
_geom_angle_atom_site_label_1
_geom_angle_atom_site_label_2
_geom_angle_atom_site_label_3
_geom_angle_site_symmetry_1
_geom_angle_site_symmetry_3
_geom_angle
_geom_angle_publ_flag
C3 C1 C2 . . 119.45(11) ?
C3 C1 C4 . . 117.76(11) ?
C2 C1 C4 . . 122.78(11) ?
C3 C2 C1 2_676 . 119.65(12) ?
C2 C3 C1 2_676 . 120.90(11) ?
O1 C4 N1 . . 123.20(10) ?
O1 C4 C1 . . 120.61(11) ?
N1 C4 C1 . . 116.19(10) ?
C10 C5 C6 . . 118.36(11) ?
C10 C5 N1 . . 119.41(10) ?
C6 C5 N1 . . 122.24(11) ?
C7 C6 C5 . . 120.61(11) ?
C6 C7 C8 . . 122.09(10) ?
C7 C8 C9 . . 116.48(11) ?
C7 C8 N2 . . 122.18(10) ?
C9 C8 N2 . . 121.26(11) ?
C10 C9 C8 . . 121.31(11) ?
C9 C10 C5 . . 121.15(10) ?
N2 C11 C12 . . 113.44(11) ?
N2 C13 C14 . . 114.45(11) ?
C4 N1 C5 . . 124.43(10) ?
C8 N2 C13 . . 117.29(10) ?
C8 N2 C11 . . 115.79(10) ?
C13 N2 C11 . . 114.75(9) ?
C3 C2 H2 2_676 . 120.2 ?
C1 C2 H2 . . 120.2 ?
C2 C3 H3 2_676 . 119.5 ?
C1 C3 H3 . . 119.5 ?
C7 C6 H6 . . 119.7 ?
C5 C6 H6 . . 119.7 ?
C6 C7 H7 . . 119.0 ?
C8 C7 H7 . . 119.0 ?
C10 C9 H9 . . 119.3 ?
C8 C9 H9 . . 119.3 ?
C9 C10 H10 . . 119.4 ?
C5 C10 H10 . . 119.4 ?
N2 C11 H11A . . 108.9 ?
C12 C11 H11A . . 108.9 ?
N2 C11 H11B . . 108.9 ?
C12 C11 H11B . . 108.9 ?
H11A C11 H11B . . 107.7 ?
C11 C12 H12A . . 109.5 ?
C11 C12 H12B . . 109.5 ?
H12A C12 H12B . . 109.5 ?
C11 C12 H12C . . 109.5 ?
H12A C12 H12C . . 109.5 ?
H12B C12 H12C . . 109.5 ?
N2 C13 H13A . . 108.6 ?
C14 C13 H13A . . 108.6 ?
N2 C13 H13B . . 108.6 ?
C14 C13 H13B . . 108.6 ?
H13A C13 H13B . . 107.6 ?
C13 C14 H14A . . 109.5 ?
C13 C14 H14B . . 109.5 ?
H14A C14 H14B . . 109.5 ?
C13 C14 H14C . . 109.5 ?
H14A C14 H14C . . 109.5 ?
H14B C14 H14C . . 109.5 ?
C4 N1 H01 . . 122.0(11) ?
C5 N1 H01 . . 112.0(11) ?

loop_
_geom_bond_atom_site_label_1
_geom_bond_atom_site_label_2
_geom_bond_site_symmetry_2
_geom_bond_distance
_geom_bond_publ_flag
C1 C3 . 1.3894(19) ?
C1 C2 . 1.4030(19) ?
C1 C4 . 1.5008(16) ?
C2 C3 2_676 1.3841(17) ?
C3 C2 2_676 1.3841(17) ?
C4 O1 . 1.2336(15) ?
C4 N1 . 1.3527(17) ?
C5 C10 . 1.3878(18) ?
C5 C6 . 1.3901(17) ?
C5 N1 . 1.4239(16) ?
C6 C7 . 1.3803(17) ?
C7 C8 . 1.3999(18) ?
C8 C9 . 1.4091(17) ?
C8 N2 . 1.4098(16) ?
C9 C10 . 1.3818(18) ?
C11 N2 . 1.4693(15) ?
C11 C12 . 1.5245(18) ?
C13 N2 . 1.4676(17) ?
C13 C14 . 1.518(2) ?
C2 H2 . 0.9500 ?
C3 H3 . 0.9500 ?
C6 H6 . 0.9500 ?
C7 H7 . 0.9500 ?
C9 H9 . 0.9500 ?
C10 H10 . 0.9500 ?
C11 H11A . 0.9900 ?
C11 H11B . 0.9900 ?
C12 H12A . 0.9800 ?
C12 H12B . 0.9800 ?
C12 H12C . 0.9800 ?
C13 H13A . 0.9900 ?
C13 H13B . 0.9900 ?
C14 H14A . 0.9800 ?
C14 H14B . 0.9800 ?
C14 H14C . 0.9800 ?
N1 H01 . 0.832(18) ?

loop_
_geom_hbond_atom_site_label_D
_geom_hbond_atom_site_label_H
_geom_hbond_atom_site_label_A
_geom_hbond_site_symmetry_A
_geom_hbond_distance_DH
_geom_hbond_distance_HA
_geom_hbond_distance_DA
_geom_hbond_angle_DHA
N1 H01 O1 1_455 0.832(18) 2.161(18) 2.9773(14) 166.8(14)

loop_
_geom_torsion_atom_site_label_1
_geom_torsion_atom_site_label_2
_geom_torsion_atom_site_label_3
_geom_torsion_atom_site_label_4
_geom_torsion_site_symmetry_1
_geom_torsion_site_symmetry_2
_geom_torsion_site_symmetry_3
_geom_torsion_site_symmetry_4
_geom_torsion
_geom_torsion_publ_flag
C3 C1 C2 C3 . . . 2_676 -0.07(18) ?
C4 C1 C2 C3 . . . 2_676 -179.00(10) ?
C2 C1 C3 C2 . . . 2_676 0.07(18) ?
C4 C1 C3 C2 . . . 2_676 179.06(10) ?
C3 C1 C4 O1 . . . . -26.53(16) ?
C2 C1 C4 O1 . . . . 152.42(12) ?
C3 C1 C4 N1 . . . . 153.02(11) ?
C2 C1 C4 N1 . . . . -28.03(16) y
C10 C5 C6 C7 . . . . -0.79(19) ?
N1 C5 C6 C7 . . . . 179.76(12) ?
C5 C6 C7 C8 . . . . 0.7(2) ?
C6 C7 C8 C9 . . . . -0.13(19) ?
C6 C7 C8 N2 . . . . 176.75(12) ?
C7 C8 C9 C10 . . . . -0.44(19) ?
N2 C8 C9 C10 . . . . -177.35(12) ?
C8 C9 C10 C5 . . . . 0.4(2) ?
C6 C5 C10 C9 . . . . 0.2(2) ?
N1 C5 C10 C9 . . . . 179.70(12) ?
O1 C4 N1 C5 . . . . 1.76(19) ?
C1 C4 N1 C5 . . . . -177.78(10) y
C10 C5 N1 C4 . . . . 136.23(13) ?
C6 C5 N1 C4 . . . . -44.32(18) y
C7 C8 N2 C13 . . . . 142.46(13) ?
C9 C8 N2 C13 . . . . -40.81(17) ?
C7 C8 N2 C11 . . . . 1.87(18) ?
C9 C8 N2 C11 . . . . 178.60(11) ?
C14 C13 N2 C8 . . . . -79.16(13) ?
C14 C13 N2 C11 . . . . 61.83(14) ?
C12 C11 N2 C8 . . . . -171.05(11) ?
C12 C11 N2 C13 . . . . 47.36(15) ?
